data_1508227
loop_
_publ_author_name
'Feng, Pingyun'
'Bu, Xianhui'
'Stucky, Galen D.'

_publ_section_title
;
 Hydrothermal syntheses and structural characterization of zeolite
 analogue compounds based on cobalt phosphate
;
_journal_name_full Nature
_journal_page_first 735
_journal_page_last 741
_journal_paper_doi 10.1038/41937
_journal_volume 388
_journal_year 1997
_chemical_formula_structural '|C8N8O2| [Co8P8O32]'
_chemical_formula_sum 'C8 Co8 N8 O34 P8'
_chemical_name_systematic ACP-1
_space_group_IT_number 121
_symmetry_space_group_name_Hall 'I -4 2'
_symmetry_space_group_name_H-M 'I -4 2 m'
_cell_angle_alpha 90.0
_cell_angle_beta 90.0
_cell_angle_gamma 90.0
_cell_formula_units_Z 1
_cell_length_a 10.240
_cell_length_b 10.240
_cell_length_c 9.652
_cell_volume 1012.086
_cod_data_source_file ACP-1.cif
_cod_data_source_block ACO_Chateigner
_cod_original_formula_sum 'C8 N8 Co8 P8 O34'
_cod_database_code 1508227

loop_
_symmetry_equiv_pos_site_id
_symmetry_equiv_pos_as_xyz
1 'x, y, z'
2 '-x, -y, z'
3 'y, -x, -z'
4 '-y, x, -z'
5 'x, -y, -z'
6 '-x, y, -z'
7 'y, x, z'
8 '-y, -x, z'
9 'x+1/2, y+1/2, z+1/2'
10 '-x+1/2, -y+1/2, z+1/2'
11 'y+1/2, -x+1/2, -z+1/2'
12 '-y+1/2, x+1/2, -z+1/2'
13 'x+1/2, -y+1/2, -z+1/2'
14 '-x+1/2, y+1/2, -z+1/2'
15 'y+1/2, x+1/2, z+1/2'
16 '-y+1/2, -x+1/2, z+1/2'

loop_
_atom_site_label
_atom_site_type_symbol
_atom_site_fract_x
_atom_site_fract_y
_atom_site_fract_z
_atom_site_B_iso_or_equiv
_atom_site_occupancy
Co1 Co 0.6332 0.3668 0.1316 3.79 0.89
Al1 Al 0.6332 0.3668 0.1316 3.79 0.11
P1 P 0.6647 0.3353 0.8092 4.34 1.0
O1 O 0.6999 0.3001 0.9553 5.37 1.0
O2 O 0.4818 0.3036 0.2179 6.0 1.0
O3 O 0.7417 0.2583 0.7049 11.2 1.0
N1 N 0.5 0.1847 0.5 4.03 1.0
C1 C 0.5017 0.0444 0.568 3.0 0.5
O10 O 0.5 0.5 0.0 4.82 0.5
O20 O 0.5 0.5 0.5 8.37 0.5
